data_7025854
loop_
_publ_author_name
'Clark, Lawrence'
'Deacon, Glen B.'
'Forsyth, Craig M.'
'Junk, Peter C.'
'Mountford, Philip'
'Townley, Josh P.'

_publ_section_title
;
 Low-coordinate rare-earth complexes of the asymmetric
 2,4-di-tert-butylphenolate ligand prepared by redox
 transmetallation/protolysis reactions, and their reactivity towards
 ring-opening polymerisation.
;
_journal_issue 29
_journal_name_full 'Dalton transactions (Cambridge, England : 2003)'
_journal_page_first 6693
_journal_page_last 6704
_journal_paper_doi 10.1039/c0dt00023j
_journal_volume 39
_journal_year 2010
_chemical_formula_sum 'C112 H170 Nd2 O8'
_chemical_formula_weight 1932.96
_chemical_name_systematic
;
?
;
_space_group_IT_number 2
_symmetry_cell_setting triclinic
_symmetry_space_group_name_Hall '-P 1'
_symmetry_space_group_name_H-M 'P -1'
_atom_sites_solution_hydrogens geom
_atom_sites_solution_primary direct
_atom_sites_solution_secondary difmap
_audit_creation_method SHELXL-97
_cell_angle_alpha 73.39(3)
_cell_angle_beta 82.08(3)
_cell_angle_gamma 68.85(3)
_cell_formula_units_Z 1
_cell_length_a 11.472(2)
_cell_length_b 14.196(3)
_cell_length_c 18.464(4)
_cell_measurement_reflns_used 9821
_cell_measurement_temperature 123(2)
_cell_measurement_theta_max 28.70
_cell_measurement_theta_min 0.41
_cell_volume 2685.4(11)
_computing_cell_refinement DENZO-SMN
_computing_data_collection COLLCET
_computing_data_reduction 'DENZO-SMN and Saclepack'
_computing_molecular_graphics X-Seed
_computing_publication_material CIFTAB
_computing_structure_refinement 'SHELXL-97 (Sheldrick, 1997)'
_computing_structure_solution 'SHELXS-97 (Sheldrick, 1990)'
_diffrn_ambient_temperature 123(2)
_diffrn_measured_fraction_theta_full 0.803
_diffrn_measured_fraction_theta_max 0.803
_diffrn_measurement_device_type 'Nonius KAPPA CCD'
_diffrn_measurement_method 'thin slice phi and omega scans'
_diffrn_radiation_monochromator graphite
_diffrn_radiation_source 'fine-focus sealed tube'
_diffrn_radiation_type MoK\a
_diffrn_radiation_wavelength 0.71073
_diffrn_reflns_av_R_equivalents 0.2217
_diffrn_reflns_av_sigmaI/netI 0.3618
_diffrn_reflns_limit_h_max 13
_diffrn_reflns_limit_h_min -13
_diffrn_reflns_limit_k_max 16
_diffrn_reflns_limit_k_min -15
_diffrn_reflns_limit_l_max 21
_diffrn_reflns_limit_l_min -21
_diffrn_reflns_number 16914
_diffrn_reflns_theta_full 25.00
_diffrn_reflns_theta_max 25.00
_diffrn_reflns_theta_min 1.59
_diffrn_standards_number 0
_exptl_absorpt_coefficient_mu 1.007
_exptl_absorpt_correction_T_max 0.95
_exptl_absorpt_correction_T_min 0.89
_exptl_absorpt_correction_type multi-scan
_exptl_absorpt_process_details SORTAV
_exptl_crystal_colour blue
_exptl_crystal_density_diffrn 1.195
_exptl_crystal_density_method 'not measured'
_exptl_crystal_description block
_exptl_crystal_F_000 1026
_exptl_crystal_size_max 0.07
_exptl_crystal_size_mid 0.05
_exptl_crystal_size_min 0.05
_refine_diff_density_max 1.816
_refine_diff_density_min -1.608
_refine_diff_density_rms 0.179
_refine_ls_extinction_method none
_refine_ls_goodness_of_fit_ref 1.044
_refine_ls_hydrogen_treatment constr
_refine_ls_matrix_type full
_refine_ls_number_parameters 269
_refine_ls_number_reflns 7603
_refine_ls_number_restraints 0
_refine_ls_restrained_S_all 1.044
_refine_ls_R_factor_all 0.2934
_refine_ls_R_factor_gt 0.1350
_refine_ls_shift/su_max 0.000
_refine_ls_shift/su_mean 0.000
_refine_ls_structure_factor_coef Fsqd
_refine_ls_weighting_details 'calc w=1/[\s^2^(Fo^2^)+(0.0277P)^2^+71.4768P] where P=(Fo^2^+2Fc^2^)/3'
_refine_ls_weighting_scheme calc
_refine_ls_wR_factor_gt 0.2212
_refine_ls_wR_factor_ref 0.2911
_reflns_number_gt 3405
_reflns_number_total 7603
_reflns_threshold_expression >2sigma(I)
_cod_data_source_file c0dt00023j.txt
_cod_data_source_block josh10
_cod_original_cell_volume 2685.4(9)
_cod_original_sg_symbol_H-M P-1
_cod_database_code 7025854

loop_
_symmetry_equiv_pos_as_xyz
'x, y, z'
'-x, -y, -z'

loop_
_atom_site_label
_atom_site_type_symbol
_atom_site_fract_x
_atom_site_fract_y
_atom_site_fract_z
_atom_site_U_iso_or_equiv
_atom_site_adp_type
_atom_site_occupancy
_atom_site_symmetry_multiplicity
_atom_site_calc_flag
_atom_site_refinement_flags
Nd1 Nd 0.59377(10) 0.88031(10) 0.57672(7) 0.0332(4) Uiso 1 1 d .
C6 C 0.4670(16) 1.0922(14) 0.6379(10) 0.033(5) Uiso 1 1 d .
H6 H 0.3953 1.0805 0.6274 0.039 Uiso 1 1 calc R
C1 C 0.5574(15) 1.0961(14) 0.5815(10) 0.028(5) Uiso 1 1 d .
C2 C 0.6618(15) 1.1214(14) 0.5928(10) 0.026(5) Uiso 1 1 d .
C11 C 0.5990(16) 1.1308(15) 0.8030(10) 0.033(5) Uiso 1 1 d .
C16 C 0.4289(15) 0.7106(14) 0.7842(10) 0.025(5) Uiso 1 1 d .
C33 C 0.9111(15) 0.8049(14) 0.3407(10) 0.029(5) Uiso 1 1 d .
H33 H 0.9462 0.8547 0.3095 0.035 Uiso 1 1 calc R
C17 C 0.3547(15) 0.7214(15) 0.8497(10) 0.032(5) Uiso 1 1 d .
H17 H 0.3658 0.6604 0.8903 0.038 Uiso 1 1 calc R
C20 C 0.3196(15) 0.8930(15) 0.7314(10) 0.032(5) Uiso 1 1 d .
H20 H 0.3052 0.9533 0.6900 0.038 Uiso 1 1 calc R
C5 C 0.4723(16) 1.1038(14) 0.7079(10) 0.028(5) Uiso 1 1 d .
H5 H 0.4068 1.1001 0.7450 0.034 Uiso 1 1 calc R
C35 C 0.7585(16) 0.5760(15) 0.4869(10) 0.031(5) Uiso 1 1 d .
C3 C 0.6649(16) 1.1306(14) 0.6648(10) 0.034(5) Uiso 1 1 d .
H3 H 0.7348 1.1450 0.6752 0.041 Uiso 1 1 calc R
C15 C 0.4141(15) 0.7973(14) 0.7240(10) 0.025(5) Uiso 1 1 d .
C34 C 0.8538(16) 0.8218(15) 0.4058(10) 0.034(5) Uiso 1 1 d .
H34 H 0.8490 0.8832 0.4188 0.040 Uiso 1 1 calc R
C19 C 0.2477(16) 0.8991(16) 0.7993(10) 0.036(5) Uiso 1 1 d .
H19 H 0.1854 0.9636 0.8028 0.043 Uiso 1 1 calc R
C37 C 0.8074(18) 0.5413(16) 0.5672(11) 0.049(6) Uiso 1 1 d .
H37A H 0.7662 0.4941 0.6004 0.073 Uiso 1 1 calc R
H37B H 0.7891 0.6028 0.5867 0.073 Uiso 1 1 calc R
H37C H 0.8979 0.5049 0.5657 0.073 Uiso 1 1 calc R
C31 C 0.8721(15) 0.6509(15) 0.3649(10) 0.033(5) Uiso 1 1 d .
H31 H 0.8794 0.5903 0.3499 0.040 Uiso 1 1 calc R
C12 C 0.7292(17) 1.0565(16) 0.8277(11) 0.047(6) Uiso 1 1 d .
H12A H 0.7921 1.0748 0.7904 0.070 Uiso 1 1 calc R
H12B H 0.7350 0.9846 0.8317 0.070 Uiso 1 1 calc R
H12C H 0.7441 1.0622 0.8771 0.070 Uiso 1 1 calc R
C32 C 0.9225(15) 0.7181(14) 0.3157(10) 0.026(5) Uiso 1 1 d .
C4 C 0.5784(17) 1.1214(15) 0.7231(11) 0.037(5) Uiso 1 1 d .
C13 C 0.5028(17) 1.0970(16) 0.8622(11) 0.046(6) Uiso 1 1 d .
H13A H 0.5249 1.0922 0.9129 0.070 Uiso 1 1 calc R
H13B H 0.5035 1.0287 0.8599 0.070 Uiso 1 1 calc R
H13C H 0.4191 1.1487 0.8514 0.070 Uiso 1 1 calc R
C36 C 0.6157(17) 0.6285(16) 0.4921(12) 0.049(6) Uiso 1 1 d .
H36A H 0.5820 0.6501 0.4417 0.073 Uiso 1 1 calc R
H36B H 0.5955 0.6899 0.5119 0.073 Uiso 1 1 calc R
H36C H 0.5786 0.5789 0.5260 0.073 Uiso 1 1 calc R
C38 C 0.7892(17) 0.4831(16) 0.4576(11) 0.047(6) Uiso 1 1 d .
H38A H 0.7521 0.5037 0.4084 0.070 Uiso 1 1 calc R
H38B H 0.7558 0.4321 0.4931 0.070 Uiso 1 1 calc R
H38C H 0.8803 0.4519 0.4520 0.070 Uiso 1 1 calc R
C18 C 0.2654(17) 0.8139(16) 0.8607(11) 0.037(5) Uiso 1 1 d .
C30 C 0.8102(16) 0.6587(15) 0.4355(10) 0.031(5) Uiso 1 1 d .
C29 C 0.8001(15) 0.7522(15) 0.4562(10) 0.029(5) Uiso 1 1 d .
C14 C 0.5792(19) 1.2445(16) 0.7975(12) 0.058(7) Uiso 1 1 d .
H14A H 0.5920 1.2514 0.8469 0.088 Uiso 1 1 calc R
H14B H 0.4938 1.2878 0.7821 0.088 Uiso 1 1 calc R
H14C H 0.6391 1.2675 0.7600 0.088 Uiso 1 1 calc R
O2 O 0.4876(10) 0.8015(9) 0.6618(7) 0.033(3) Uiso 1 1 d .
O4 O 0.7292(10) 0.8862(10) 0.6742(7) 0.035(3) Uiso 1 1 d .
H4 H 0.7769 0.9315 0.6569 0.042 Uiso 1 1 calc R
O3 O 0.7358(11) 0.7786(10) 0.5187(7) 0.037(3) Uiso 1 1 d .
C9 C 0.6981(15) 1.2268(14) 0.4647(10) 0.028(5) Uiso 1 1 d .
H9A H 0.7615 1.2400 0.4257 0.042 Uiso 1 1 calc R
H9B H 0.6553 1.2893 0.4833 0.042 Uiso 1 1 calc R
H9C H 0.6372 1.2096 0.4433 0.042 Uiso 1 1 calc R
C10 C 0.8226(15) 1.0387(13) 0.4996(9) 0.024(5) Uiso 1 1 d .
H10A H 0.8522 0.9767 0.5417 0.036 Uiso 1 1 calc R
H10B H 0.8935 1.0471 0.4654 0.036 Uiso 1 1 calc R
H10C H 0.7613 1.0305 0.4720 0.036 Uiso 1 1 calc R
C45 C 0.8531(17) 0.7108(15) 0.8557(10) 0.033(5) Uiso 1 1 d .
H45 H 0.9297 0.6656 0.8785 0.039 Uiso 1 1 calc R
C7 C 0.7615(16) 1.1351(15) 0.5304(11) 0.033(5) Uiso 1 1 d .
C47 C 0.6342(17) 0.7874(15) 0.8710(11) 0.035(5) Uiso 1 1 d .
H47 H 0.5584 0.7970 0.9007 0.042 Uiso 1 1 calc R
C25 C 0.1924(16) 0.8269(16) 0.9347(11) 0.036(5) Uiso 1 1 d .
C23 C 0.4853(17) 0.5729(16) 0.7112(11) 0.044(6) Uiso 1 1 d .
H23A H 0.4757 0.6313 0.6659 0.066 Uiso 1 1 calc R
H23B H 0.4063 0.5589 0.7239 0.066 Uiso 1 1 calc R
H23C H 0.5514 0.5105 0.7015 0.066 Uiso 1 1 calc R
C21 C 0.5201(17) 0.6010(16) 0.7770(11) 0.037(5) Uiso 1 1 d .
C44 C 0.8610(15) 0.7590(14) 0.7804(10) 0.027(5) Uiso 1 1 d .
C41 C 1.1204(15) 0.7023(15) 0.2362(10) 0.037(5) Uiso 1 1 d .
H41A H 1.1182 0.7712 0.2380 0.055 Uiso 1 1 calc R
H41B H 1.1616 0.6875 0.1885 0.055 Uiso 1 1 calc R
H41C H 1.1669 0.6489 0.2788 0.055 Uiso 1 1 calc R
C39 C 0.9860(16) 0.7009(15) 0.2413(10) 0.031(5) Uiso 1 1 d .
C46 C 0.7475(15) 0.7203(14) 0.9021(10) 0.027(5) Uiso 1 1 d .
C43 C 0.7403(15) 0.8273(14) 0.7529(10) 0.020(4) Uiso 1 1 d .
C8 C 0.8657(16) 1.1596(15) 0.5583(10) 0.036(5) Uiso 1 1 d .
H8A H 0.9035 1.1038 0.6024 0.053 Uiso 1 1 calc R
H8B H 0.8299 1.2262 0.5723 0.053 Uiso 1 1 calc R
H8C H 0.9299 1.1642 0.5178 0.053 Uiso 1 1 calc R
C42 C 0.9924(18) 0.5994(16) 0.2263(11) 0.048(6) Uiso 1 1 d .
H42A H 1.0348 0.5405 0.2676 0.072 Uiso 1 1 calc R
H42B H 1.0389 0.5921 0.1784 0.072 Uiso 1 1 calc R
H42C H 0.9074 0.6001 0.2233 0.072 Uiso 1 1 calc R
C24 C 0.5153(18) 0.5153(16) 0.8499(11) 0.052(6) Uiso 1 1 d .
H24A H 0.5435 0.5294 0.8923 0.078 Uiso 1 1 calc R
H24B H 0.5701 0.4470 0.8430 0.078 Uiso 1 1 calc R
H24C H 0.4293 0.5152 0.8608 0.078 Uiso 1 1 calc R
C27 C 0.0494(16) 0.8746(16) 0.9223(11) 0.047(6) Uiso 1 1 d .
H27A H 0.0041 0.8772 0.9711 0.070 Uiso 1 1 calc R
H27B H 0.0246 0.8313 0.8988 0.070 Uiso 1 1 calc R
H27C H 0.0295 0.9455 0.8891 0.070 Uiso 1 1 calc R
C48 C 0.6350(16) 0.8407(15) 0.7944(10) 0.029(5) Uiso 1 1 d .
H48 H 0.5586 0.8872 0.7720 0.035 Uiso 1 1 calc R
C22 C 0.6516(17) 0.6006(16) 0.7650(12) 0.048(6) Uiso 1 1 d .
H22A H 0.7068 0.5339 0.7554 0.072 Uiso 1 1 calc R
H22B H 0.6776 0.6096 0.8102 0.072 Uiso 1 1 calc R
H22C H 0.6569 0.6579 0.7215 0.072 Uiso 1 1 calc R
C26 C 0.214(2) 0.7230(17) 0.9953(12) 0.063(7) Uiso 1 1 d .
H26A H 0.3038 0.6899 1.0050 0.095 Uiso 1 1 calc R
H26B H 0.1857 0.6766 0.9775 0.095 Uiso 1 1 calc R
H26C H 0.1677 0.7361 1.0421 0.095 Uiso 1 1 calc R
C40 C 0.9143(18) 0.7896(17) 0.1748(12) 0.055(6) Uiso 1 1 d .
H40A H 0.8258 0.7959 0.1799 0.083 Uiso 1 1 calc R
H40B H 0.9499 0.7731 0.1267 0.083 Uiso 1 1 calc R
H40C H 0.9219 0.8558 0.1759 0.083 Uiso 1 1 calc R
C28 C 0.227(2) 0.8985(18) 0.9677(13) 0.066(7) Uiso 1 1 d .
H28A H 0.3178 0.8715 0.9746 0.099 Uiso 1 1 calc R
H28B H 0.1830 0.9018 1.0168 0.099 Uiso 1 1 calc R
H28C H 0.2041 0.9686 0.9333 0.099 Uiso 1 1 calc R
O1 O 0.5482(9) 1.0661(9) 0.5190(6) 0.026(3) Uiso 1 1 d .
C49 C 0.9777(16) 0.7474(15) 0.7309(10) 0.033(5) Uiso 1 1 d .
C53 C 0.7556(17) 0.6588(16) 0.9877(11) 0.039(5) Uiso 1 1 d .
C52 C 1.0049(16) 0.8504(14) 0.7059(10) 0.035(5) Uiso 1 1 d .
H52A H 0.9383 0.9038 0.6738 0.053 Uiso 1 1 calc R
H52B H 1.0852 0.8400 0.6774 0.053 Uiso 1 1 calc R
H52C H 1.0086 0.8733 0.7506 0.053 Uiso 1 1 calc R
C50 C 0.9715(18) 0.7090(17) 0.6617(11) 0.050(6) Uiso 1 1 d .
H50A H 0.9549 0.6429 0.6789 0.075 Uiso 1 1 calc R
H50B H 1.0514 0.6985 0.6328 0.075 Uiso 1 1 calc R
H50C H 0.9043 0.7614 0.6296 0.075 Uiso 1 1 calc R
C54 C 0.6277(19) 0.6813(18) 1.0280(13) 0.067(7) Uiso 1 1 d .
H54A H 0.6376 0.6543 1.0827 0.100 Uiso 1 1 calc R
H54B H 0.5795 0.6471 1.0114 0.100 Uiso 1 1 calc R
H54C H 0.5834 0.7569 1.0159 0.100 Uiso 1 1 calc R
C51 C 1.0927(17) 0.6637(16) 0.7758(11) 0.045(6) Uiso 1 1 d .
H51A H 1.1057 0.6874 0.8180 0.068 Uiso 1 1 calc R
H51B H 1.1675 0.6539 0.7420 0.068 Uiso 1 1 calc R
H51C H 1.0771 0.5973 0.7954 0.068 Uiso 1 1 calc R
C56 C 0.8410(19) 0.6873(18) 1.0261(12) 0.062(7) Uiso 1 1 d .
H56A H 0.8136 0.7634 1.0170 0.094 Uiso 1 1 calc R
H56B H 0.9268 0.6617 1.0056 0.094 Uiso 1 1 calc R
H56C H 0.8384 0.6553 1.0806 0.094 Uiso 1 1 calc R
C55 C 0.8054(19) 0.5428(17) 0.9899(12) 0.061(7) Uiso 1 1 d .
H55A H 0.8857 0.5266 0.9615 0.091 Uiso 1 1 calc R
H55B H 0.7455 0.5262 0.9671 0.091 Uiso 1 1 calc R
H55C H 0.8168 0.5013 1.0425 0.091 Uiso 1 1 calc R

loop_
_atom_type_symbol
_atom_type_description
_atom_type_scat_dispersion_real
_atom_type_scat_dispersion_imag
_atom_type_scat_source
C C 0.0033 0.0016 'International Tables Vol C Tables 4.2.6.8 and 6.1.1.4'
H H 0.0000 0.0000 'International Tables Vol C Tables 4.2.6.8 and 6.1.1.4'
O O 0.0106 0.0060 'International Tables Vol C Tables 4.2.6.8 and 6.1.1.4'
Nd Nd -0.1943 3.0179 'International Tables Vol C Tables 4.2.6.8 and 6.1.1.4'

loop_
_geom_angle_atom_site_label_1
_geom_angle_atom_site_label_2
_geom_angle_atom_site_label_3
_geom_angle
_geom_angle_site_symmetry_1
_geom_angle_site_symmetry_3
O3 Nd1 O2 113.6(4) . .
O3 Nd1 O1 92.6(4) . 2_676
O2 Nd1 O1 95.3(4) . 2_676
O3 Nd1 O1 115.3(4) . .
O2 Nd1 O1 129.6(4) . .
O1 Nd1 O1 71.1(4) 2_676 .
O3 Nd1 O4 99.1(4) . .
O2 Nd1 O4 93.4(4) . .
O1 Nd1 O4 161.3(4) 2_676 .
O1 Nd1 O4 90.7(4) . .
O3 Nd1 C1 129.9(5) . .
O2 Nd1 C1 115.1(4) . .
O1 Nd1 C1 94.2(5) 2_676 .
O1 Nd1 C1 27.1(4) . .
O4 Nd1 C1 67.1(4) . .
O3 Nd1 Nd1 107.1(3) . 2_676
O2 Nd1 Nd1 117.1(3) . 2_676
O1 Nd1 Nd1 36.3(3) 2_676 2_676
O1 Nd1 Nd1 34.8(3) . 2_676
O4 Nd1 Nd1 125.3(3) . 2_676
C1 Nd1 Nd1 59.2(4) . 2_676
C5 C6 C1 124.8(17) . .
O1 C1 C6 117.5(15) . .
O1 C1 C2 122.8(15) . .
C6 C1 C2 119.5(16) . .
O1 C1 Nd1 54.2(8) . .
C6 C1 Nd1 90.7(11) . .
C2 C1 Nd1 119.5(12) . .
C3 C2 C1 113.8(16) . .
C3 C2 C7 123.8(16) . .
C1 C2 C7 122.4(15) . .
C14 C11 C12 113.5(16) . .
C14 C11 C13 108.3(15) . .
C12 C11 C13 107.7(16) . .
C14 C11 C4 108.6(16) . .
C12 C11 C4 108.4(14) . .
C13 C11 C4 110.3(15) . .
C15 C16 C17 118.7(17) . .
C15 C16 C21 120.6(15) . .
C17 C16 C21 120.6(17) . .
C34 C33 C32 123.6(18) . .
C16 C17 C18 125.5(19) . .
C19 C20 C15 120.8(18) . .
C6 C5 C4 117.4(17) . .
C38 C35 C30 112.7(15) . .
C38 C35 C36 109.6(15) . .
C30 C35 C36 106.6(16) . .
C38 C35 C37 108.9(17) . .
C30 C35 C37 111.0(15) . .
C36 C35 C37 107.9(15) . .
C4 C3 C2 127.2(18) . .
O2 C15 C16 125.1(16) . .
O2 C15 C20 116.8(17) . .
C16 C15 C20 117.8(16) . .
C33 C34 C29 122.5(18) . .
C18 C19 C20 121.6(18) . .
C32 C31 C30 128.7(18) . .
C31 C32 C33 113.5(16) . .
C31 C32 C39 123.5(17) . .
C33 C32 C39 122.9(17) . .
C3 C4 C5 117.1(17) . .
C3 C4 C11 120.5(16) . .
C5 C4 C11 122.5(16) . .
C19 C18 C17 115.4(18) . .
C19 C18 C25 119.4(17) . .
C17 C18 C25 125.1(19) . .
C31 C30 C29 114.1(17) . .
C31 C30 C35 123.8(16) . .
C29 C30 C35 122.1(15) . .
O3 C29 C34 118.9(16) . .
O3 C29 C30 123.4(16) . .
C34 C29 C30 117.6(16) . .
C15 O2 Nd1 150.6(11) . .
C43 O4 Nd1 126.6(9) . .
C29 O3 Nd1 153.6(12) . .
C44 C45 C46 127.6(18) . .
C10 C7 C2 112.5(15) . .
C10 C7 C9 107.7(15) . .
C2 C7 C9 108.2(14) . .
C10 C7 C8 108.1(14) . .
C2 C7 C8 111.7(15) . .
C9 C7 C8 108.5(15) . .
C46 C47 C48 118.1(17) . .
C28 C25 C18 111.4(16) . .
C28 C25 C26 107.2(17) . .
C18 C25 C26 112.9(16) . .
C28 C25 C27 107.7(16) . .
C18 C25 C27 110.8(16) . .
C26 C25 C27 106.6(16) . .
C22 C21 C23 109.5(15) . .
C22 C21 C24 107.1(17) . .
C23 C21 C24 108.4(16) . .
C22 C21 C16 110.3(15) . .
C23 C21 C16 110.3(15) . .
C24 C21 C16 111.2(15) . .
C45 C44 C43 111.1(15) . .
C45 C44 C49 126.6(17) . .
C43 C44 C49 122.3(17) . .
C32 C39 C42 114.4(16) . .
C32 C39 C41 110.6(15) . .
C42 C39 C41 107.8(14) . .
C32 C39 C40 110.2(15) . .
C42 C39 C40 106.0(16) . .
C41 C39 C40 107.6(15) . .
C45 C46 C47 117.6(18) . .
C45 C46 C53 120.9(16) . .
C47 C46 C53 121.5(16) . .
C48 C43 C44 124.5(17) . .
C48 C43 O4 116.1(15) . .
C44 C43 O4 119.4(14) . .
C43 C48 C47 121.1(18) . .
C1 O1 Nd1 137.4(10) . 2_676
C1 O1 Nd1 98.7(10) . .
Nd1 O1 Nd1 108.9(4) 2_676 .
C44 C49 C52 110.4(14) . .
C44 C49 C50 112.3(15) . .
C52 C49 C50 110.8(16) . .
C44 C49 C51 110.3(16) . .
C52 C49 C51 106.7(15) . .
C50 C49 C51 106.1(15) . .
C56 C53 C54 109.9(17) . .
C56 C53 C55 111.5(17) . .
C54 C53 C55 107.4(17) . .
C56 C53 C46 109.5(17) . .
C54 C53 C46 111.7(16) . .
C55 C53 C46 106.8(15) . .

loop_
_geom_bond_atom_site_label_1
_geom_bond_atom_site_label_2
_geom_bond_distance
_geom_bond_site_symmetry_2
Nd1 O3 2.142(11) .
Nd1 O2 2.158(12) .
Nd1 O1 2.343(11) 2_676
Nd1 O1 2.433(12) .
Nd1 O4 2.571(12) .
Nd1 C1 2.965(18) .
Nd1 Nd1 3.887(3) 2_676
C6 C5 1.36(2) .
C6 C1 1.37(2) .
C1 O1 1.368(18) .
C1 C2 1.42(2) .
C2 C3 1.38(2) .
C2 C7 1.53(2) .
C11 C14 1.52(2) .
C11 C12 1.53(2) .
C11 C13 1.55(2) .
C11 C4 1.57(2) .
C16 C15 1.38(2) .
C16 C17 1.39(2) .
C16 C21 1.56(2) .
C33 C34 1.33(2) .
C33 C32 1.39(2) .
C17 C18 1.39(2) .
C20 C19 1.41(2) .
C20 C15 1.43(2) .
C5 C4 1.41(2) .
C35 C38 1.47(2) .
C35 C30 1.53(2) .
C35 C36 1.54(2) .
C35 C37 1.54(2) .
C3 C4 1.37(2) .
C15 O2 1.327(18) .
C34 C29 1.41(2) .
C19 C18 1.38(2) .
C31 C32 1.35(2) .
C31 C30 1.41(2) .
C32 C39 1.51(2) .
C18 C25 1.52(2) .
C30 C29 1.44(2) .
C29 O3 1.354(19) .
O4 C43 1.45(2) .
C9 C7 1.53(2) .
C10 C7 1.53(2) .
C45 C44 1.37(2) .
C45 C46 1.37(2) .
C7 C8 1.54(2) .
C47 C46 1.39(2) .
C47 C48 1.40(2) .
C25 C28 1.51(3) .
C25 C26 1.53(3) .
C25 C27 1.55(2) .
C23 C21 1.52(2) .
C21 C22 1.49(2) .
C21 C24 1.54(3) .
C44 C43 1.43(2) .
C44 C49 1.50(2) .
C41 C39 1.54(2) .
C39 C42 1.52(2) .
C39 C40 1.55(3) .
C46 C53 1.57(3) .
C43 C48 1.32(2) .
O1 Nd1 2.343(11) 2_676
C49 C52 1.53(2) .
C49 C50 1.54(2) .
C49 C51 1.56(2) .
C53 C56 1.51(3) .
C53 C54 1.52(2) .
C53 C55 1.53(3) .
